data_4130616
loop_
_publ_author_name
'Drover, Marcus W.'
'Love, Jennifer A.'
'Schafer, Laurel L.'

_publ_section_title
;
 Toward anti-Markovnikov 1-Alkyne O-Phosphoramidation: Exploiting
 Metal-Ligand Cooperativity in a 1,3-N,O-Chelated Cp*Ir(III) Complex.
;
_journal_issue 27
_journal_name_full 'Journal of the American Chemical Society'
_journal_page_first 8396
_journal_page_last 8399
_journal_paper_doi 10.1021/jacs.6b05143
_journal_volume 138
_journal_year 2016
_chemical_formula_moiety 'C18 H22 N O3 P'
_chemical_formula_sum 'C18 H22 N O3 P'
_chemical_formula_weight 331.33
_chemical_name_systematic 'N-2,6-dimethylphenyl O-ethoxy, O-vinylphenyl phosphoramidate'
_space_group_crystal_system monoclinic
_space_group_IT_number 14
_space_group_name_Hall '-P 2ybc'
_space_group_name_H-M_alt 'P 1 21/c 1'
_atom_sites_solution_hydrogens mixed
_atom_sites_solution_primary direct
_audit_creation_date 2016-03-23
_audit_creation_method
;
Olex2 1.2
(compiled Feb 16 2016 13:09:46 for OlexSys, GUI svn.r5155)
;
_cell_angle_alpha 90
_cell_angle_beta 99.470(9)
_cell_angle_gamma 90
_cell_formula_units_Z 4
_cell_length_a 9.898(5)
_cell_length_b 19.451(9)
_cell_length_c 9.138(5)
_cell_measurement_reflns_used 1777
_cell_measurement_temperature 90
_cell_measurement_theta_max 25.529
_cell_measurement_theta_min 2.334
_cell_volume 1735.3(15)
_computing_cell_refinement 'SAINT v8.34A (Bruker, 2013)'
_computing_data_reduction 'SAINT v8.34A (Bruker, 2013)'
_computing_molecular_graphics 'Olex2 (Dolomanov et al., 2009)'
_computing_publication_material 'Olex2 (Dolomanov et al., 2009)'
_computing_structure_refinement 'ShelXL (Sheldrick, 2015)'
_computing_structure_solution 'ShelXS (Sheldrick, 2008)'
_diffrn_ambient_temperature 90.0
_diffrn_detector_area_resol_mean 7.9
_diffrn_detector_type 'Bruker-Nonius APEXII CCD area detector'
_diffrn_measured_fraction_theta_full 1.000
_diffrn_measured_fraction_theta_max 0.996
_diffrn_measurement_device 'Bruker-Nonius APEXII CCD area detector and D8 diffractometer'
_diffrn_measurement_device_type 'Bruker APEX-II CCD'
_diffrn_measurement_method '\f and \w scans'
_diffrn_radiation_type MoK\a
_diffrn_radiation_wavelength 0.71073
_diffrn_reflns_av_R_equivalents 0.0722
_diffrn_reflns_av_unetI/netI 0.0727
_diffrn_reflns_Laue_measured_fraction_full 1.000
_diffrn_reflns_Laue_measured_fraction_max 0.996
_diffrn_reflns_limit_h_max 12
_diffrn_reflns_limit_h_min -12
_diffrn_reflns_limit_k_max 12
_diffrn_reflns_limit_k_min -24
_diffrn_reflns_limit_l_max 11
_diffrn_reflns_limit_l_min -11
_diffrn_reflns_number 12784
_diffrn_reflns_point_group_measured_fraction_full 1.000
_diffrn_reflns_point_group_measured_fraction_max 0.996
_diffrn_reflns_theta_full 26.000
_diffrn_reflns_theta_max 26.520
_diffrn_reflns_theta_min 2.086
_exptl_absorpt_coefficient_mu 0.172
_exptl_absorpt_correction_T_max 0.7454
_exptl_absorpt_correction_T_min 0.5637
_exptl_absorpt_correction_type multi-scan
_exptl_absorpt_process_details
;
SADABS-2014/5 (Bruker,2014) was used for absorption correction.
wR2(int) was 0.0779 before and 0.0503 after correction.
The Ratio of minimum to maximum transmission is 0.7562.
The \l/2 correction factor is 0.00150.
;
_exptl_crystal_colour 'clear colourless'
_exptl_crystal_colour_lustre clear
_exptl_crystal_colour_primary colourless
_exptl_crystal_density_diffrn 1.268
_exptl_crystal_description needle
_exptl_crystal_F_000 704
_exptl_crystal_size_max 0.22
_exptl_crystal_size_mid 0.1
_exptl_crystal_size_min 0.08
_refine_diff_density_max 0.288
_refine_diff_density_min -0.602
_refine_diff_density_rms 0.073
_refine_ls_extinction_method none
_refine_ls_goodness_of_fit_ref 1.029
_refine_ls_hydrogen_treatment mixed
_refine_ls_matrix_type full
_refine_ls_number_parameters 215
_refine_ls_number_reflns 3597
_refine_ls_number_restraints 0
_refine_ls_restrained_S_all 1.029
_refine_ls_R_factor_all 0.0922
_refine_ls_R_factor_gt 0.0487
_refine_ls_shift/su_max 0.000
_refine_ls_shift/su_mean 0.000
_refine_ls_structure_factor_coef Fsqd
_refine_ls_weighting_details 'w=1/[\s^2^(Fo^2^)+(0.0740P)^2^] where P=(Fo^2^+2Fc^2^)/3'
_refine_ls_weighting_scheme calc
_refine_ls_wR_factor_gt 0.1132
_refine_ls_wR_factor_ref 0.1392
_reflns_Friedel_coverage 0.000
_reflns_number_gt 2397
_reflns_number_total 3597
_reflns_threshold_expression 'I > 2\s(I)'
_cod_data_source_file ja6b05143_si_002.cif
_cod_data_source_block jl220final_a
_cod_original_cell_volume 1735.2(14)
_cod_database_code 4130616
_shelx_space_group_comment
;
The symmetry employed for this shelxl refinement is uniquely defined
by the following loop, which should always be used as a source of
symmetry information in preference to the above space-group names.
They are only intended as comments.
;
_olex2_refinement_description
;
1. Fixed Uiso
 At 1.2 times of:
  All C(H) groups, All C(H,H) groups
 At 1.5 times of:
  All C(H,H,H) groups
2.a Secondary CH2 refined with riding coordinates:
 C9(H9A,H9B)
2.b Aromatic/amide H refined with riding coordinates:
 C3(H3), C4(H4), C5(H5), C11(H11), C12(H12), C14(H14), C15(H15), C16(H16),
 C17(H17), C18(H18)
2.c Idealised Me refined as rotating group:
 C7(H7A,H7B,H7C), C8(H8A,H8B,H8C), C10(H10A,H10B,H10C)
;
_shelx_shelxl_version_number 2014/7
_olex2_submission_special_instructions 'No special instructions were received'

loop_
_space_group_symop_operation_xyz
'x, y, z'
'-x, y+1/2, -z+1/2'
'-x, -y, -z'
'x, -y-1/2, z-1/2'

loop_
_atom_site_label
_atom_site_type_symbol
_atom_site_fract_x
_atom_site_fract_y
_atom_site_fract_z
_atom_site_U_iso_or_equiv
_atom_site_adp_type
_atom_site_occupancy
_atom_site_site_symmetry_order
_atom_site_calc_flag
_atom_site_refinement_flags_posn
P1 P 0.39427(7) 0.22947(3) 0.61032(8) 0.01706(19) Uani 1 1 d .
O1 O 0.36945(19) 0.19950(8) 0.4615(2) 0.0213(4) Uani 1 1 d .
O2 O 0.46040(19) 0.18010(8) 0.7370(2) 0.0208(4) Uani 1 1 d .
O3 O 0.50464(19) 0.28986(8) 0.6294(2) 0.0233(5) Uani 1 1 d .
N1 N 0.2599(2) 0.26256(11) 0.6635(3) 0.0191(5) Uani 1 1 d .
C1 C 0.1570(3) 0.29806(13) 0.5613(3) 0.0196(6) Uani 1 1 d .
C2 C 0.1584(3) 0.37025(13) 0.5558(3) 0.0247(6) Uani 1 1 d .
C3 C 0.0610(3) 0.40244(15) 0.4507(4) 0.0338(8) Uani 1 1 d .
H3 H 0.0600 0.4512 0.4446 0.041 Uiso 1 1 calc R
C4 C -0.0340(3) 0.36505(17) 0.3553(4) 0.0379(8) Uani 1 1 d .
H4 H -0.0982 0.3880 0.2828 0.045 Uiso 1 1 calc R
C5 C -0.0358(3) 0.29438(17) 0.3653(3) 0.0339(7) Uani 1 1 d .
H5 H -0.1023 0.2689 0.3003 0.041 Uiso 1 1 calc R
C6 C 0.0582(3) 0.25994(14) 0.4689(3) 0.0250(6) Uani 1 1 d .
C7 C 0.2621(3) 0.41147(13) 0.6581(4) 0.0309(7) Uani 1 1 d .
H7A H 0.2600 0.3979 0.7610 0.046 Uiso 1 1 calc GR
H7B H 0.2403 0.4605 0.6459 0.046 Uiso 1 1 calc GR
H7C H 0.3536 0.4029 0.6343 0.046 Uiso 1 1 calc GR
C8 C 0.0498(3) 0.18272(13) 0.4810(3) 0.0286(7) Uani 1 1 d .
H8A H 0.1055 0.1614 0.4142 0.043 Uiso 1 1 calc GR
H8B H -0.0457 0.1680 0.4533 0.043 Uiso 1 1 calc GR
H8C H 0.0842 0.1686 0.5833 0.043 Uiso 1 1 calc GR
C9 C 0.3862(3) 0.11742(13) 0.7601(4) 0.0315(7) Uani 1 1 d .
H9A H 0.3441 0.0979 0.6632 0.038 Uiso 1 1 calc R
H9B H 0.3122 0.1279 0.8176 0.038 Uiso 1 1 calc R
C10 C 0.4841(3) 0.06636(13) 0.8430(3) 0.0339(7) Uani 1 1 d .
H10A H 0.5577 0.0567 0.7862 0.051 Uiso 1 1 calc GR
H10B H 0.4351 0.0237 0.8570 0.051 Uiso 1 1 calc GR
H10C H 0.5233 0.0854 0.9400 0.051 Uiso 1 1 calc GR
C11 C 0.6283(3) 0.28686(13) 0.5776(3) 0.0242(6) Uani 1 1 d .
H11 H 0.6414 0.2534 0.5055 0.029 Uiso 1 1 calc R
C12 C 0.7281(3) 0.33009(13) 0.6274(3) 0.0254(6) Uani 1 1 d .
H12 H 0.8076 0.3261 0.5821 0.030 Uiso 1 1 calc R
C13 C 0.7350(3) 0.38333(12) 0.7421(3) 0.0215(6) Uani 1 1 d .
C14 C 0.8385(3) 0.43278(13) 0.7497(3) 0.0263(7) Uani 1 1 d .
H14 H 0.8981 0.4321 0.6781 0.032 Uiso 1 1 calc R
C15 C 0.8559(3) 0.48255(14) 0.8587(4) 0.0317(7) Uani 1 1 d .
H15 H 0.9260 0.5161 0.8610 0.038 Uiso 1 1 calc R
C16 C 0.7714(3) 0.48342(14) 0.9643(3) 0.0337(7) Uani 1 1 d .
H16 H 0.7837 0.5171 1.0405 0.040 Uiso 1 1 calc R
C17 C 0.6687(3) 0.43501(14) 0.9585(3) 0.0316(7) Uani 1 1 d .
H17 H 0.6105 0.4356 1.0314 0.038 Uiso 1 1 calc R
C18 C 0.6493(3) 0.38570(13) 0.8485(3) 0.0252(6) Uani 1 1 d .
H18 H 0.5772 0.3532 0.8453 0.030 Uiso 1 1 calc R
H1 H 0.272(3) 0.2767(13) 0.748(4) 0.021(8) Uiso 1 1 d .

loop_
_atom_site_aniso_label
_atom_site_aniso_U_11
_atom_site_aniso_U_22
_atom_site_aniso_U_33
_atom_site_aniso_U_23
_atom_site_aniso_U_13
_atom_site_aniso_U_12
P1 0.0175(4) 0.0175(3) 0.0155(4) 0.0004(3) 0.0006(3) -0.0008(3)
O1 0.0223(11) 0.0246(8) 0.0161(10) -0.0005(7) 0.0007(8) 0.0038(7)
O2 0.0204(10) 0.0213(8) 0.0192(10) 0.0022(7) -0.0014(8) -0.0007(7)
O3 0.0197(10) 0.0210(8) 0.0304(12) -0.0018(8) 0.0077(9) -0.0032(7)
N1 0.0197(12) 0.0230(10) 0.0139(12) -0.0019(10) 0.0009(10) -0.0009(9)
C1 0.0174(14) 0.0260(12) 0.0163(14) 0.0014(11) 0.0057(12) 0.0045(10)
C2 0.0271(16) 0.0269(13) 0.0234(15) 0.0036(12) 0.0138(13) 0.0049(11)
C3 0.041(2) 0.0322(15) 0.0332(19) 0.0116(14) 0.0201(16) 0.0172(13)
C4 0.0303(19) 0.058(2) 0.0265(18) 0.0083(15) 0.0080(15) 0.0220(15)
C5 0.0218(17) 0.0543(18) 0.0247(17) -0.0017(15) 0.0010(13) 0.0100(14)
C6 0.0179(15) 0.0369(14) 0.0212(15) -0.0040(12) 0.0060(12) 0.0021(11)
C7 0.0383(19) 0.0191(12) 0.0383(19) -0.0011(12) 0.0154(16) 0.0000(12)
C8 0.0215(16) 0.0346(15) 0.0292(17) -0.0089(13) 0.0026(14) -0.0070(11)
C9 0.0316(18) 0.0262(13) 0.0350(18) 0.0113(13) 0.0004(14) -0.0060(12)
C10 0.047(2) 0.0246(14) 0.0282(17) 0.0055(12) -0.0005(16) 0.0042(13)
C11 0.0240(16) 0.0232(12) 0.0273(16) 0.0015(11) 0.0098(13) 0.0025(11)
C12 0.0235(16) 0.0266(13) 0.0277(17) 0.0007(12) 0.0092(13) 0.0009(11)
C13 0.0172(14) 0.0220(12) 0.0238(15) 0.0049(11) -0.0014(12) 0.0039(10)
C14 0.0217(16) 0.0247(13) 0.0320(18) 0.0047(12) 0.0032(14) -0.0001(11)
C15 0.0297(18) 0.0255(14) 0.0373(19) 0.0014(13) -0.0023(15) -0.0061(12)
C16 0.043(2) 0.0300(14) 0.0257(17) -0.0023(13) -0.0029(15) -0.0008(13)
C17 0.0382(19) 0.0371(15) 0.0196(16) -0.0004(13) 0.0051(14) -0.0005(13)
C18 0.0232(16) 0.0243(13) 0.0270(16) 0.0023(12) 0.0007(13) -0.0019(11)

loop_
_atom_type_symbol
_atom_type_description
_atom_type_scat_dispersion_real
_atom_type_scat_dispersion_imag
_atom_type_scat_source
C C 0.0033 0.0016 'International Tables Vol C Tables 4.2.6.8 and 6.1.1.4'
H H 0.0000 0.0000 'International Tables Vol C Tables 4.2.6.8 and 6.1.1.4'
N N 0.0061 0.0033 'International Tables Vol C Tables 4.2.6.8 and 6.1.1.4'
O O 0.0106 0.0060 'International Tables Vol C Tables 4.2.6.8 and 6.1.1.4'
P P 0.1023 0.0942 'International Tables Vol C Tables 4.2.6.8 and 6.1.1.4'

loop_
_geom_angle_atom_site_label_1
_geom_angle_atom_site_label_2
_geom_angle_atom_site_label_3
_geom_angle
O1 P1 O2 115.45(10)
O1 P1 O3 113.75(11)
O1 P1 N1 114.58(12)
O2 P1 O3 100.12(11)
O2 P1 N1 106.61(11)
O3 P1 N1 104.82(11)
C9 O2 P1 117.52(18)
C11 O3 P1 124.05(16)
P1 N1 H1 115(2)
C1 N1 P1 121.54(19)
C1 N1 H1 116(2)
C2 C1 N1 119.5(3)
C6 C1 N1 119.2(2)
C6 C1 C2 121.3(3)
C1 C2 C7 121.4(3)
C3 C2 C1 117.7(3)
C3 C2 C7 120.9(3)
C2 C3 H3 119.3
C4 C3 C2 121.4(3)
C4 C3 H3 119.3
C3 C4 H4 120.0
C5 C4 C3 119.9(3)
C5 C4 H4 120.0
C4 C5 H5 119.6
C4 C5 C6 120.9(3)
C6 C5 H5 119.6
C1 C6 C8 121.7(3)
C5 C6 C1 118.8(3)
C5 C6 C8 119.5(3)
C2 C7 H7A 109.5
C2 C7 H7B 109.5
C2 C7 H7C 109.5
H7A C7 H7B 109.5
H7A C7 H7C 109.5
H7B C7 H7C 109.5
C6 C8 H8A 109.5
C6 C8 H8B 109.5
C6 C8 H8C 109.5
H8A C8 H8B 109.5
H8A C8 H8C 109.5
H8B C8 H8C 109.5
O2 C9 H9A 109.9
O2 C9 H9B 109.9
O2 C9 C10 109.1(2)
H9A C9 H9B 108.3
C10 C9 H9A 109.9
C10 C9 H9B 109.9
C9 C10 H10A 109.5
C9 C10 H10B 109.5
C9 C10 H10C 109.5
H10A C10 H10B 109.5
H10A C10 H10C 109.5
H10B C10 H10C 109.5
O3 C11 H11 119.7
C12 C11 O3 120.6(2)
C12 C11 H11 119.7
C11 C12 H12 115.1
C11 C12 C13 129.8(3)
C13 C12 H12 115.1
C14 C13 C12 117.9(2)
C18 C13 C12 124.1(2)
C18 C13 C14 117.9(3)
C13 C14 H14 119.3
C15 C14 C13 121.5(3)
C15 C14 H14 119.3
C14 C15 H15 120.1
C16 C15 C14 119.7(3)
C16 C15 H15 120.1
C15 C16 H16 120.2
C15 C16 C17 119.6(3)
C17 C16 H16 120.2
C16 C17 H17 119.5
C18 C17 C16 121.0(3)
C18 C17 H17 119.5
C13 C18 H18 119.9
C17 C18 C13 120.3(3)
C17 C18 H18 119.9

loop_
_geom_bond_atom_site_label_1
_geom_bond_atom_site_label_2
_geom_bond_distance
P1 O1 1.463(2)
P1 O2 1.5626(19)
P1 O3 1.5941(19)
P1 N1 1.623(2)
O2 C9 1.456(3)
O3 C11 1.384(3)
N1 C1 1.439(3)
N1 H1 0.81(3)
C1 C2 1.405(4)
C1 C6 1.396(4)
C2 C3 1.392(4)
C2 C7 1.502(4)
C3 H3 0.9500
C3 C4 1.380(5)
C4 H4 0.9500
C4 C5 1.378(5)
C5 H5 0.9500
C5 C6 1.386(4)
C6 C8 1.509(4)
C7 H7A 0.9800
C7 H7B 0.9800
C7 H7C 0.9800
C8 H8A 0.9800
C8 H8B 0.9800
C8 H8C 0.9800
C9 H9A 0.9900
C9 H9B 0.9900
C9 C10 1.502(4)
C10 H10A 0.9800
C10 H10B 0.9800
C10 H10C 0.9800
C11 H11 0.9500
C11 C12 1.320(4)
C12 H12 0.9500
C12 C13 1.467(4)
C13 C14 1.398(4)
C13 C18 1.392(4)
C14 H14 0.9500
C14 C15 1.380(4)
C15 H15 0.9500
C15 C16 1.377(4)
C16 H16 0.9500
C16 C17 1.380(4)
C17 H17 0.9500
C17 C18 1.380(4)
C18 H18 0.9500

loop_
_geom_torsion_atom_site_label_1
_geom_torsion_atom_site_label_2
_geom_torsion_atom_site_label_3
_geom_torsion_atom_site_label_4
_geom_torsion
P1 O2 C9 C10 159.58(19)
P1 O3 C11 C12 -163.2(2)
P1 N1 C1 C2 -98.9(3)
P1 N1 C1 C6 80.7(3)
O1 P1 O2 C9 -59.3(2)
O1 P1 O3 C11 -44.8(2)
O1 P1 N1 C1 -36.6(2)
O2 P1 O3 C11 78.9(2)
O2 P1 N1 C1 -165.64(19)
O3 P1 O2 C9 178.18(19)
O3 P1 N1 C1 88.8(2)
O3 C11 C12 C13 3.3(5)
N1 P1 O2 C9 69.3(2)
N1 P1 O3 C11 -170.8(2)
N1 C1 C2 C3 177.1(2)
N1 C1 C2 C7 -2.2(4)
N1 C1 C6 C5 -176.5(2)
N1 C1 C6 C8 4.6(4)
C1 C2 C3 C4 0.2(4)
C2 C1 C6 C5 3.1(4)
C2 C1 C6 C8 -175.8(2)
C2 C3 C4 C5 1.5(4)
C3 C4 C5 C6 -0.9(4)
C4 C5 C6 C1 -1.4(4)
C4 C5 C6 C8 177.6(3)
C6 C1 C2 C3 -2.5(4)
C6 C1 C2 C7 178.2(2)
C7 C2 C3 C4 179.5(3)
C11 C12 C13 C14 -165.1(3)
C11 C12 C13 C18 18.2(5)
C12 C13 C14 C15 -176.8(3)
C12 C13 C18 C17 175.7(3)
C13 C14 C15 C16 0.9(4)
C14 C13 C18 C17 -1.0(4)
C14 C15 C16 C17 -0.9(5)
C15 C16 C17 C18 0.0(5)
C16 C17 C18 C13 1.0(4)
C18 C13 C14 C15 0.0(4)
